data_7022823
loop_
_publ_author_name
'Chandrasekhar, Vadapalli'
'Narayanan, Ramakirushnan Suriya'

_publ_section_title
;
 Metalation studies of 3- and 4-pyridyloxycyclophosphazenes:
 metallamacrocycles to coordination polymers.
;
_journal_issue 18
_journal_name_full 'Dalton transactions (Cambridge, England : 2003)'
_journal_page_first 6619
_journal_page_last 6632
_journal_paper_doi 10.1039/c3dt33084b
_journal_volume 42
_journal_year 2013
_chemical_formula_moiety 'C68 H48 Cl2 Co N10 O12 P6, 4(C H Cl3)'
_chemical_formula_sum 'C72 H52 Cl14 Co N10 O12 P6'
_chemical_formula_weight 1990.29
_chemical_name_systematic
;
?
;
_space_group_IT_number 14
_symmetry_cell_setting monoclinic
_symmetry_space_group_name_Hall '-P 2ybc'
_symmetry_space_group_name_H-M 'P 1 21/c 1'
_atom_sites_solution_hydrogens geom
_atom_sites_solution_primary direct
_atom_sites_solution_secondary difmap
_audit_creation_method SHELXL-97
_cell_angle_alpha 90.000(5)
_cell_angle_beta 105.577(5)
_cell_angle_gamma 90.000(5)
_cell_formula_units_Z 2
_cell_length_a 9.708(5)
_cell_length_b 25.369(5)
_cell_length_c 17.721(5)
_cell_measurement_reflns_used 3548
_cell_measurement_temperature 293(2)
_cell_measurement_theta_max 21.50
_cell_measurement_theta_min 2.33
_cell_volume 4204(3)
_computing_cell_refinement 'Bruker SMART'
_computing_data_collection 'Bruker SMART'
_computing_data_reduction 'Bruker SAINT'
_computing_molecular_graphics 'Bruker SHELXTL'
_computing_publication_material 'Bruker SHELXTL'
_computing_structure_refinement 'Bruker SHELXTL'
_computing_structure_solution 'Bruker SHELXTL'
_diffrn_ambient_temperature 293(2)
_diffrn_measured_fraction_theta_full 0.993
_diffrn_measured_fraction_theta_max 0.993
_diffrn_measurement_device_type 'Bruker P4'
_diffrn_measurement_method '\w scans'
_diffrn_radiation_monochromator graphite
_diffrn_radiation_source 'fine-focus sealed tube'
_diffrn_radiation_type MoK\a
_diffrn_radiation_wavelength 0.71069
_diffrn_reflns_av_R_equivalents 0.0642
_diffrn_reflns_av_unetI/netI 0.0783
_diffrn_reflns_limit_h_max 12
_diffrn_reflns_limit_h_min -12
_diffrn_reflns_limit_k_max 29
_diffrn_reflns_limit_k_min -32
_diffrn_reflns_limit_l_max 22
_diffrn_reflns_limit_l_min -22
_diffrn_reflns_number 25123
_diffrn_reflns_theta_full 27.00
_diffrn_reflns_theta_max 27.00
_diffrn_reflns_theta_min 2.33
_diffrn_standards_number 4033
_exptl_absorpt_coefficient_mu 0.828
_exptl_absorpt_correction_T_max 0.952
_exptl_absorpt_correction_T_min 0.914
_exptl_absorpt_correction_type empirical
_exptl_absorpt_process_details SADABS
_exptl_crystal_colour pink
_exptl_crystal_density_diffrn 1.572
_exptl_crystal_density_method 'not measured'
_exptl_crystal_description block
_exptl_crystal_F_000 2010
_exptl_crystal_size_max 0.13
_exptl_crystal_size_mid 0.09
_exptl_crystal_size_min 0.06
_refine_diff_density_max 0.896
_refine_diff_density_min -0.486
_refine_diff_density_rms 0.111
_refine_ls_extinction_method none
_refine_ls_goodness_of_fit_ref 1.026
_refine_ls_hydrogen_treatment constr
_refine_ls_matrix_type full
_refine_ls_number_parameters 520
_refine_ls_number_reflns 9133
_refine_ls_number_restraints 0
_refine_ls_restrained_S_all 1.026
_refine_ls_R_factor_all 0.1120
_refine_ls_R_factor_gt 0.0666
_refine_ls_shift/su_max 0.001
_refine_ls_shift/su_mean 0.000
_refine_ls_structure_factor_coef Fsqd
_refine_ls_weighting_details 'calc w=1/[\s^2^(Fo^2^)+(0.0961P)^2^+0.0000P] where P=(Fo^2^+2Fc^2^)/3'
_refine_ls_weighting_scheme calc
_refine_ls_wR_factor_gt 0.1603
_refine_ls_wR_factor_ref 0.1926
_reflns_number_gt 5567
_reflns_number_total 9133
_reflns_threshold_expression >2sigma(I)
_cod_data_source_file c3dt33084b.txt
_cod_data_source_block 908594
_cod_depositor_comments
;
The following automatic conversions were performed:

'_exptl_absorpt_correction_type' value 'EMPIRICAL' changed to
'empirical' according to
/home/saulius/struct/CIF-dictionaries/cif_core.dic dictionary named
'cif_core.dic' version 2.4.2 from 2011-04-26.

Automatic conversion script
Id: cif_fix_values 1891 2012-01-12 08:04:46Z andrius 
;
_cod_original_sg_symbol_H-M 'P 21/c'
_cod_database_code 7022823

loop_
_symmetry_equiv_pos_as_xyz
'x, y, z'
'-x, y+1/2, -z+1/2'
'-x, -y, -z'
'x, -y-1/2, z-1/2'

loop_
_atom_site_label
_atom_site_type_symbol
_atom_site_fract_x
_atom_site_fract_y
_atom_site_fract_z
_atom_site_U_iso_or_equiv
_atom_site_adp_type
_atom_site_occupancy
_atom_site_symmetry_multiplicity
_atom_site_calc_flag
_atom_site_refinement_flags
Co1 Co 1.0000 0.0000 1.0000 0.0394(2) Uani 1 2 d S
Cl1 Cl 1.15830(11) 0.05327(4) 1.09944(6) 0.0510(3) Uani 1 1 d .
Cl2 Cl -0.1430(2) 0.29107(8) 0.77359(12) 0.1225(7) Uani 1 1 d .
Cl3 Cl 0.0416(2) 0.32698(9) 0.91727(13) 0.1355(7) Uani 1 1 d .
Cl4 Cl 0.0734(2) 0.36572(7) 0.76834(13) 0.1195(7) Uani 1 1 d .
Cl5 Cl 0.7584(4) 0.43069(11) 0.83320(17) 0.1979(14) Uani 1 1 d .
Cl6 Cl 0.8359(2) 0.52872(11) 0.91423(13) 0.1507(9) Uani 1 1 d .
Cl7 Cl 0.5504(2) 0.51007(8) 0.82349(12) 0.1189(6) Uani 1 1 d .
P1 P 0.44340(10) 0.10509(4) 0.85638(6) 0.0378(2) Uani 1 1 d .
P2 P 0.35612(10) 0.19591(4) 0.91277(6) 0.0387(3) Uani 1 1 d .
P3 P 0.19375(10) 0.15161(4) 0.77518(5) 0.0378(2) Uani 1 1 d .
O1 O 0.4801(3) 0.04838(10) 0.89337(16) 0.0475(7) Uani 1 1 d .
O2 O 0.5696(3) 0.11306(10) 0.81594(14) 0.0431(6) Uani 1 1 d .
O3 O 0.2820(3) 0.20224(10) 0.98153(14) 0.0414(6) Uani 1 1 d .
O4 O 0.4603(3) 0.24483(10) 0.92480(15) 0.0472(7) Uani 1 1 d .
O5 O 0.1755(3) 0.17033(11) 0.68823(14) 0.0453(7) Uani 1 1 d .
O6 O 0.0381(3) 0.13317(10) 0.77445(14) 0.0442(6) Uani 1 1 d .
N1 N 0.4557(3) 0.14562(13) 0.92486(18) 0.0459(8) Uani 1 1 d .
N2 N 0.2313(3) 0.19930(12) 0.83518(17) 0.0438(8) Uani 1 1 d .
N3 N 0.3004(3) 0.10374(12) 0.78859(18) 0.0423(8) Uani 1 1 d .
N4 N 0.8240(3) 0.01462(12) 1.05818(19) 0.0444(8) Uani 1 1 d .
N5 N 0.9204(3) 0.07279(12) 0.93324(18) 0.0407(7) Uani 1 1 d .
C1 C 0.6182(4) -0.01056(15) 1.0980(2) 0.0416(9) Uani 1 1 d .
C2 C 0.7286(4) -0.02190(15) 1.0657(2) 0.0429(9) Uani 1 1 d .
H2 H 0.7376 -0.0560 1.0486 0.051 Uiso 1 1 calc R
C3 C 0.8067(5) 0.06318(16) 1.0827(3) 0.0571(11) Uani 1 1 d .
H3 H 0.8741 0.0886 1.0798 0.069 Uiso 1 1 calc R
C4 C 0.6950(6) 0.07774(18) 1.1119(3) 0.0705(14) Uani 1 1 d .
H4 H 0.6860 0.1125 1.1268 0.085 Uiso 1 1 calc R
C5 C 0.5960(5) 0.04022(17) 1.1190(3) 0.0577(11) Uani 1 1 d .
H5 H 0.5176 0.0490 1.1373 0.069 Uiso 1 1 calc R
C6 C 0.7120(4) 0.11684(14) 0.8599(2) 0.0371(8) Uani 1 1 d .
C7 C 0.7841(4) 0.07192(15) 0.8907(2) 0.0409(9) Uani 1 1 d .
H7 H 0.7365 0.0398 0.8816 0.049 Uiso 1 1 calc R
C8 C 0.9871(4) 0.11989(15) 0.9427(2) 0.0438(9) Uani 1 1 d .
H8 H 1.0824 0.1213 0.9716 0.053 Uiso 1 1 calc R
C9 C 0.9218(4) 0.16569(15) 0.9119(2) 0.0466(10) Uani 1 1 d .
H9 H 0.9726 0.1972 0.9192 0.056 Uiso 1 1 calc R
C10 C 0.7801(4) 0.16497(15) 0.8700(2) 0.0460(10) Uani 1 1 d .
H10 H 0.7324 0.1957 0.8494 0.055 Uiso 1 1 calc R
C11 C 0.3676(4) 0.20907(15) 1.0595(2) 0.0392(9) Uani 1 1 d .
C12 C 0.3762(5) 0.16818(17) 1.1104(2) 0.0506(10) Uani 1 1 d .
H12 H 0.3347 0.1359 1.0926 0.061 Uiso 1 1 calc R
C13 C 0.4466(6) 0.1750(2) 1.1881(3) 0.0626(12) Uani 1 1 d .
H13 H 0.4543 0.1472 1.2233 0.075 Uiso 1 1 calc R
C14 C 0.5057(5) 0.2234(2) 1.2132(3) 0.0661(13) Uani 1 1 d .
H14 H 0.5524 0.2284 1.2659 0.079 Uiso 1 1 calc R
C15 C 0.4968(5) 0.26451(19) 1.1617(2) 0.0584(12) Uani 1 1 d .
H15 H 0.5377 0.2968 1.1798 0.070 Uiso 1 1 calc R
C16 C 0.4269(4) 0.25828(15) 1.0822(2) 0.0452(9) Uani 1 1 d .
C17 C 0.4183(4) 0.30232(16) 1.0263(2) 0.0481(10) Uani 1 1 d .
C18 C 0.4025(5) 0.35448(18) 1.0481(3) 0.0648(13) Uani 1 1 d .
H18 H 0.3904 0.3611 1.0976 0.078 Uiso 1 1 calc R
C19 C 0.4040(7) 0.3957(2) 0.9998(3) 0.0810(16) Uani 1 1 d .
H19 H 0.3957 0.4299 1.0169 0.097 Uiso 1 1 calc R
C20 C 0.4179(7) 0.3872(2) 0.9257(4) 0.0825(16) Uani 1 1 d .
H20 H 0.4196 0.4155 0.8926 0.099 Uiso 1 1 calc R
C21 C 0.4291(6) 0.33642(18) 0.9009(3) 0.0644(13) Uani 1 1 d .
H21 H 0.4357 0.3302 0.8503 0.077 Uiso 1 1 calc R
C22 C 0.4306(4) 0.29510(15) 0.9505(2) 0.0458(10) Uani 1 1 d .
C23 C 0.0556(4) 0.20108(18) 0.6492(2) 0.0487(10) Uani 1 1 d .
C24 C 0.0780(6) 0.25278(19) 0.6355(3) 0.0643(13) Uani 1 1 d .
H24 H 0.1679 0.2678 0.6551 0.077 Uiso 1 1 calc R
C25 C -0.0329(8) 0.2823(2) 0.5926(3) 0.0853(17) Uani 1 1 d .
H25 H -0.0182 0.3175 0.5824 0.102 Uiso 1 1 calc R
C26 C -0.1665(7) 0.2603(3) 0.5643(3) 0.094(2) Uani 1 1 d .
H26 H -0.2421 0.2806 0.5353 0.113 Uiso 1 1 calc R
C27 C -0.1877(6) 0.2079(3) 0.5792(3) 0.0812(16) Uani 1 1 d .
H27 H -0.2778 0.1930 0.5595 0.097 Uiso 1 1 calc R
C28 C -0.0763(5) 0.17702(19) 0.6231(2) 0.0559(11) Uani 1 1 d .
C29 C -0.1024(5) 0.1213(2) 0.6413(3) 0.0591(12) Uani 1 1 d .
C30 C -0.1917(6) 0.0878(3) 0.5859(3) 0.0876(18) Uani 1 1 d .
H30 H -0.2350 0.1002 0.5358 0.105 Uiso 1 1 calc R
C31 C -0.2151(7) 0.0366(3) 0.6057(4) 0.102(2) Uani 1 1 d .
H31 H -0.2730 0.0147 0.5684 0.122 Uiso 1 1 calc R
C32 C -0.1543(7) 0.0176(2) 0.6797(4) 0.0926(19) Uani 1 1 d .
H32 H -0.1742 -0.0166 0.6926 0.111 Uiso 1 1 calc R
C33 C -0.0650(5) 0.04855(18) 0.7343(3) 0.0634(12) Uani 1 1 d .
H33 H -0.0203 0.0353 0.7838 0.076 Uiso 1 1 calc R
C34 C -0.0417(4) 0.09990(16) 0.7153(2) 0.0462(10) Uani 1 1 d .
C35 C 0.0287(7) 0.3123(2) 0.8200(4) 0.0942(19) Uani 1 1 d .
H35 H 0.0951 0.2833 0.8187 0.113 Uiso 1 1 calc R
C36 C 0.7269(7) 0.4976(3) 0.8317(4) 0.100(2) Uani 1 1 d .
H36 H 0.7498 0.5122 0.7854 0.120 Uiso 1 1 calc R

loop_
_atom_site_aniso_label
_atom_site_aniso_U_11
_atom_site_aniso_U_22
_atom_site_aniso_U_33
_atom_site_aniso_U_23
_atom_site_aniso_U_13
_atom_site_aniso_U_12
Co1 0.0321(4) 0.0338(4) 0.0519(4) 0.0032(3) 0.0106(3) -0.0002(3)
Cl1 0.0479(6) 0.0405(5) 0.0603(6) -0.0011(4) 0.0072(5) -0.0037(4)
Cl2 0.1011(14) 0.1270(15) 0.1305(15) 0.0119(12) 0.0158(11) -0.0371(11)
Cl3 0.1180(16) 0.1512(18) 0.1230(15) -0.0019(13) 0.0076(13) 0.0170(13)
Cl4 0.1082(14) 0.0792(11) 0.1604(17) 0.0155(11) 0.0177(12) -0.0146(9)
Cl5 0.269(4) 0.136(2) 0.199(3) 0.0198(18) 0.081(3) 0.099(2)
Cl6 0.1112(16) 0.214(3) 0.1322(17) 0.0009(17) 0.0417(14) -0.0006(16)
Cl7 0.1027(14) 0.1144(14) 0.1464(16) 0.0318(12) 0.0451(12) 0.0030(10)
P1 0.0331(5) 0.0357(5) 0.0428(5) 0.0015(4) 0.0067(4) 0.0043(4)
P2 0.0346(5) 0.0395(5) 0.0392(5) -0.0043(4) 0.0053(4) 0.0011(4)
P3 0.0308(5) 0.0427(6) 0.0374(5) -0.0016(4) 0.0047(4) 0.0034(4)
O1 0.0331(15) 0.0417(15) 0.0678(18) 0.0135(13) 0.0140(13) 0.0057(11)
O2 0.0359(15) 0.0479(15) 0.0442(14) 0.0061(12) 0.0084(12) 0.0017(12)
O3 0.0365(15) 0.0429(15) 0.0426(14) -0.0076(12) 0.0066(12) -0.0036(11)
O4 0.0430(16) 0.0513(17) 0.0495(15) -0.0083(13) 0.0160(13) -0.0064(13)
O5 0.0357(15) 0.0583(17) 0.0405(14) 0.0015(12) 0.0079(12) 0.0008(12)
O6 0.0337(15) 0.0560(17) 0.0423(14) -0.0012(12) 0.0090(12) 0.0005(12)
N1 0.0376(19) 0.051(2) 0.0429(18) -0.0058(15) -0.0002(15) 0.0086(15)
N2 0.0415(19) 0.0383(18) 0.0463(18) -0.0028(14) 0.0023(15) 0.0076(14)
N3 0.0380(18) 0.0395(18) 0.0452(18) -0.0051(14) 0.0039(15) 0.0052(14)
N4 0.0387(19) 0.0379(18) 0.057(2) 0.0012(15) 0.0125(16) -0.0027(14)
N5 0.0315(17) 0.0392(18) 0.0512(19) 0.0012(14) 0.0109(15) 0.0008(14)
C1 0.036(2) 0.039(2) 0.049(2) 0.0070(17) 0.0097(18) 0.0035(17)
C2 0.036(2) 0.037(2) 0.054(2) 0.0004(18) 0.0091(18) 0.0042(17)
C3 0.061(3) 0.036(2) 0.079(3) -0.006(2) 0.028(3) -0.010(2)
C4 0.086(4) 0.039(2) 0.105(4) -0.011(2) 0.057(3) -0.004(2)
C5 0.061(3) 0.045(2) 0.077(3) -0.002(2) 0.035(3) 0.008(2)
C6 0.031(2) 0.040(2) 0.040(2) 0.0022(16) 0.0102(16) 0.0014(16)
C7 0.036(2) 0.036(2) 0.049(2) 0.0006(17) 0.0089(18) -0.0039(16)
C8 0.034(2) 0.047(2) 0.052(2) -0.0014(19) 0.0136(18) -0.0054(18)
C9 0.043(2) 0.037(2) 0.061(3) 0.0021(19) 0.016(2) -0.0062(18)
C10 0.050(3) 0.035(2) 0.055(2) 0.0075(18) 0.016(2) 0.0024(18)
C11 0.031(2) 0.049(2) 0.037(2) -0.0032(17) 0.0088(16) 0.0003(17)
C12 0.056(3) 0.046(2) 0.051(2) -0.0027(19) 0.016(2) 0.000(2)
C13 0.075(3) 0.063(3) 0.053(3) 0.009(2) 0.022(2) 0.009(3)
C14 0.067(3) 0.083(4) 0.042(2) -0.001(2) 0.005(2) -0.004(3)
C15 0.062(3) 0.066(3) 0.045(2) -0.012(2) 0.009(2) -0.019(2)
C16 0.045(2) 0.046(2) 0.045(2) -0.0056(18) 0.0132(19) -0.0077(18)
C17 0.045(2) 0.047(2) 0.051(2) -0.0077(19) 0.0102(19) -0.0091(19)
C18 0.079(4) 0.048(3) 0.069(3) -0.011(2) 0.024(3) -0.008(2)
C19 0.108(5) 0.047(3) 0.093(4) -0.007(3) 0.036(4) -0.008(3)
C20 0.108(5) 0.046(3) 0.097(4) 0.018(3) 0.034(4) -0.003(3)
C21 0.083(4) 0.055(3) 0.058(3) 0.007(2) 0.024(3) -0.004(2)
C22 0.047(2) 0.042(2) 0.047(2) -0.0045(18) 0.0118(19) -0.0062(18)
C23 0.042(2) 0.063(3) 0.039(2) 0.010(2) 0.0063(18) 0.005(2)
C24 0.068(3) 0.064(3) 0.060(3) 0.017(2) 0.016(3) 0.001(2)
C25 0.102(5) 0.076(4) 0.079(4) 0.037(3) 0.027(4) 0.020(3)
C26 0.079(5) 0.122(6) 0.075(4) 0.039(4) 0.008(3) 0.033(4)
C27 0.052(3) 0.118(5) 0.062(3) 0.022(3) -0.005(2) 0.008(3)
C28 0.044(3) 0.074(3) 0.042(2) 0.004(2) -0.0013(19) 0.000(2)
C29 0.042(2) 0.078(3) 0.052(3) -0.007(2) 0.004(2) -0.011(2)
C30 0.065(4) 0.120(5) 0.067(3) -0.020(3) -0.002(3) -0.030(3)
C31 0.086(5) 0.104(5) 0.110(5) -0.041(4) 0.018(4) -0.047(4)
C32 0.091(5) 0.069(4) 0.121(5) -0.021(4) 0.035(4) -0.030(3)
C33 0.056(3) 0.059(3) 0.081(3) -0.002(3) 0.027(3) -0.009(2)
C34 0.033(2) 0.055(3) 0.051(2) -0.009(2) 0.0134(18) -0.0075(18)
C35 0.076(4) 0.079(4) 0.123(5) 0.013(4) 0.018(4) 0.017(3)
C36 0.114(6) 0.109(5) 0.085(4) 0.024(4) 0.041(4) 0.022(4)

loop_
_atom_type_symbol
_atom_type_description
_atom_type_scat_dispersion_real
_atom_type_scat_dispersion_imag
_atom_type_scat_source
C C 0.0033 0.0016 'International Tables Vol C Tables 4.2.6.8 and 6.1.1.4'
H H 0.0000 0.0000 'International Tables Vol C Tables 4.2.6.8 and 6.1.1.4'
N N 0.0061 0.0033 'International Tables Vol C Tables 4.2.6.8 and 6.1.1.4'
O O 0.0106 0.0060 'International Tables Vol C Tables 4.2.6.8 and 6.1.1.4'
P P 0.1023 0.0942 'International Tables Vol C Tables 4.2.6.8 and 6.1.1.4'
Cl Cl 0.1484 0.1585 'International Tables Vol C Tables 4.2.6.8 and 6.1.1.4'
Co Co 0.3494 0.9721 'International Tables Vol C Tables 4.2.6.8 and 6.1.1.4'

loop_
_geom_angle_atom_site_label_1
_geom_angle_atom_site_label_2
_geom_angle_atom_site_label_3
_geom_angle
_geom_angle_site_symmetry_1
_geom_angle_site_symmetry_3
N5 Co1 N5 179.999(1) 3_757 .
N5 Co1 N4 84.74(11) 3_757 3_757
N5 Co1 N4 95.26(11) . 3_757
N5 Co1 N4 95.26(11) 3_757 .
N5 Co1 N4 84.74(11) . .
N4 Co1 N4 179.998(1) 3_757 .
N5 Co1 Cl1 89.18(9) 3_757 3_757
N5 Co1 Cl1 90.82(9) . 3_757
N4 Co1 Cl1 89.21(9) 3_757 3_757
N4 Co1 Cl1 90.79(9) . 3_757
N5 Co1 Cl1 90.82(9) 3_757 .
N5 Co1 Cl1 89.18(9) . .
N4 Co1 Cl1 90.80(9) 3_757 .
N4 Co1 Cl1 89.20(9) . .
Cl1 Co1 Cl1 179.998(1) 3_757 .
N1 P1 N3 118.22(17) . .
N1 P1 O1 108.27(17) . .
N3 P1 O1 110.56(16) . .
N1 P1 O2 110.92(17) . .
N3 P1 O2 106.69(16) . .
O1 P1 O2 100.80(14) . .
N2 P2 O4 112.97(16) . .
N2 P2 N1 117.55(16) . .
O4 P2 N1 105.64(17) . .
N2 P2 O3 105.39(16) . .
O4 P2 O3 102.93(14) . .
N1 P2 O3 111.49(16) . .
N3 P3 O5 106.08(16) . .
N3 P3 O6 111.27(16) . .
O5 P3 O6 103.01(14) . .
N3 P3 N2 117.64(17) . .
O5 P3 N2 111.75(16) . .
O6 P3 N2 106.19(16) . .
C1 O1 P1 126.1(2) 3_657 .
C6 O2 P1 121.7(2) . .
C11 O3 P2 119.6(2) . .
C22 O4 P2 125.1(2) . .
C23 O5 P3 120.3(2) . .
C34 O6 P3 121.2(2) . .
P1 N1 P2 120.5(2) . .
P2 N2 P3 121.92(19) . .
P3 N3 P1 120.59(19) . .
C3 N4 C2 117.1(4) . .
C3 N4 Co1 118.6(3) . .
C2 N4 Co1 124.1(3) . .
C7 N5 C8 117.1(3) . .
C7 N5 Co1 116.0(2) . .
C8 N5 Co1 125.8(3) . .
C2 C1 C5 120.4(4) . .
C2 C1 O1 122.5(3) . 3_657
C5 C1 O1 117.0(4) . 3_657
N4 C2 C1 122.2(4) . .
N4 C3 C4 123.6(4) . .
C3 C4 C5 119.3(4) . .
C1 C5 C4 117.2(4) . .
C7 C6 C10 120.6(4) . .
C7 C6 O2 119.2(3) . .
C10 C6 O2 120.2(3) . .
N5 C7 C6 122.2(3) . .
N5 C8 C9 123.3(4) . .
C8 C9 C10 119.6(4) . .
C9 C10 C6 117.2(4) . .
C12 C11 C16 123.2(4) . .
C12 C11 O3 117.9(3) . .
C16 C11 O3 118.7(3) . .
C11 C12 C13 119.6(4) . .
C12 C13 C14 119.2(4) . .
C15 C14 C13 121.0(4) . .
C14 C15 C16 120.7(4) . .
C11 C16 C15 116.3(4) . .
C11 C16 C17 122.8(3) . .
C15 C16 C17 120.9(4) . .
C22 C17 C18 115.8(4) . .
C22 C17 C16 122.8(4) . .
C18 C17 C16 121.4(4) . .
C19 C18 C17 122.3(5) . .
C18 C19 C20 120.3(5) . .
C19 C20 C21 119.3(5) . .
C22 C21 C20 120.1(5) . .
C21 C22 C17 122.1(4) . .
C21 C22 O4 117.0(4) . .
C17 C22 O4 120.5(3) . .
C24 C23 C28 123.0(4) . .
C24 C23 O5 117.9(4) . .
C28 C23 O5 119.1(4) . .
C23 C24 C25 119.2(5) . .
C24 C25 C26 120.4(6) . .
C25 C26 C27 119.6(5) . .
C26 C27 C28 121.0(5) . .
C23 C28 C27 116.7(5) . .
C23 C28 C29 123.0(4) . .
C27 C28 C29 120.3(4) . .
C34 C29 C30 116.5(5) . .
C34 C29 C28 121.4(4) . .
C30 C29 C28 122.1(4) . .
C31 C30 C29 120.2(6) . .
C32 C31 C30 121.1(5) . .
C33 C32 C31 120.3(6) . .
C32 C33 C34 119.0(5) . .
C33 C34 C29 122.9(4) . .
C33 C34 O6 118.5(4) . .
C29 C34 O6 118.4(4) . .
Cl2 C35 Cl3 110.0(4) . .
Cl2 C35 Cl4 109.5(3) . .
Cl3 C35 Cl4 112.9(4) . .
Cl7 C36 Cl5 110.7(4) . .
Cl7 C36 Cl6 110.9(4) . .
Cl5 C36 Cl6 111.5(4) . .

loop_
_geom_bond_atom_site_label_1
_geom_bond_atom_site_label_2
_geom_bond_distance
_geom_bond_site_symmetry_2
Co1 N5 2.217(3) 3_757
Co1 N5 2.217(3) .
Co1 N4 2.251(3) 3_757
Co1 N4 2.251(3) .
Co1 Cl1 2.4164(11) 3_757
Co1 Cl1 2.4164(11) .
Cl2 C35 1.734(7) .
Cl3 C35 1.735(7) .
Cl4 C35 1.755(6) .
Cl5 C36 1.724(7) .
Cl6 C36 1.747(7) .
Cl7 C36 1.710(7) .
P1 N1 1.570(3) .
P1 N3 1.573(3) .
P1 O1 1.581(3) .
P1 O2 1.589(3) .
P2 N2 1.572(3) .
P2 O4 1.579(3) .
P2 N1 1.580(3) .
P2 O3 1.581(3) .
P3 N3 1.572(3) .
P3 O5 1.576(3) .
P3 O6 1.579(3) .
P3 N2 1.587(3) .
O1 C1 1.390(4) 3_657
O2 C6 1.396(4) .
O3 C11 1.420(4) .
O4 C22 1.410(5) .
O5 C23 1.418(5) .
O6 C34 1.406(5) .
N4 C3 1.332(5) .
N4 C2 1.342(5) .
N5 C7 1.335(5) .
N5 C8 1.348(5) .
C1 C2 1.374(5) .
C1 C5 1.374(5) .
C1 O1 1.390(4) 3_657
C3 C4 1.372(6) .
C4 C5 1.383(6) .
C6 C7 1.372(5) .
C6 C10 1.377(5) .
C8 C9 1.365(5) .
C9 C10 1.376(6) .
C11 C12 1.362(5) .
C11 C16 1.388(5) .
C12 C13 1.374(6) .
C13 C14 1.379(7) .
C14 C15 1.374(6) .
C15 C16 1.399(6) .
C16 C17 1.480(6) .
C17 C22 1.393(6) .
C17 C18 1.399(6) .
C18 C19 1.354(7) .
C19 C20 1.372(7) .
C20 C21 1.375(7) .
C21 C22 1.365(6) .
C23 C24 1.362(6) .
C23 C28 1.381(6) .
C24 C25 1.362(7) .
C25 C26 1.377(8) .
C26 C27 1.382(8) .
C27 C28 1.391(6) .
C28 C29 1.486(7) .
C29 C34 1.394(6) .
C29 C30 1.407(6) .
C30 C31 1.380(9) .
C31 C32 1.373(9) .
C32 C33 1.362(7) .
C33 C34 1.380(6) .
